data_2241291
loop_
_publ_author_name
'Meany, Joseph E.'
'Kelley, Steven P.'
'Metzger, Robert M.'
'Rogers, Robin D.'
'Woski, Stephen A.'

_publ_section_title
;
 Crystal structure of
 4,4'-dibromo-2',5'-dimethoxy-[1,1'-biphenyl]-2,5-dione (BrHBQBr)
;
_journal_coeditor_code HB7514
_journal_issue 12
_journal_name_full 'Acta Crystallographica Section E'
_journal_page_first 1454
_journal_page_last 1456
_journal_paper_doi 10.1107/S2056989015020472
_journal_volume 71
_journal_year 2015
_chemical_formula_iupac 'C14 H10 Br2 O4'
_chemical_formula_moiety 'C14 H10 Br2 O4'
_chemical_formula_sum 'C14 H10 Br2 O4'
_chemical_formula_weight 402.04
_chemical_name_systematic
;
4,4'-Dibromo-2',5'-dimethoxy-[1,1'-biphenyl]-2,5-dione
;
_space_group_crystal_system triclinic
_space_group_IT_number 2
_space_group_name_Hall '-P 1'
_space_group_name_H-M_alt 'P -1'
_symmetry_space_group_name_Hall '-P 1'
_symmetry_space_group_name_H-M 'P -1'
_atom_sites_solution_hydrogens geom
_atom_sites_solution_primary direct
_atom_sites_solution_secondary difmap
_audit_creation_method SHELXL-2014/7
_cell_angle_alpha 90.989(3)
_cell_angle_beta 97.098(3)
_cell_angle_gamma 101.909(3)
_cell_formula_units_Z 2
_cell_length_a 7.0909(6)
_cell_length_b 9.2120(8)
_cell_length_c 10.7056(10)
_cell_measurement_reflns_used 3169
_cell_measurement_temperature 173(2)
_cell_measurement_theta_max 26.49
_cell_measurement_theta_min 2.96
_cell_volume 678.35(10)
_computing_cell_refinement
;
SAINT (Bruker, 2010)
;
_computing_data_collection
;
APEX2 (Bruker, 2010)
;
_computing_data_reduction
;
SAINT (Bruker, 2010)
;
_computing_molecular_graphics
;
SHELXTL (Sheldrick, 2008)
;
_computing_publication_material
;
SHELXTL (Sheldrick, 2008)
;
_computing_structure_refinement
;
SHELXL2014 (Sheldrick, 2015)
;
_computing_structure_solution
;
SHELXS97 (Sheldrick, 2008)
;
_diffrn_ambient_temperature 173(2)
_diffrn_measured_fraction_theta_full 0.968
_diffrn_measured_fraction_theta_max 0.957
_diffrn_measurement_device_type 'Bruker APEXII CCD'
_diffrn_measurement_method '\f and \w scans'
_diffrn_radiation_type MoK\a
_diffrn_radiation_wavelength 0.71073
_diffrn_reflns_av_R_equivalents 0.0362
_diffrn_reflns_limit_h_max 8
_diffrn_reflns_limit_h_min -8
_diffrn_reflns_limit_k_max 11
_diffrn_reflns_limit_k_min -11
_diffrn_reflns_limit_l_max 13
_diffrn_reflns_limit_l_min -13
_diffrn_reflns_number 7453
_diffrn_reflns_theta_full 25.242
_diffrn_reflns_theta_max 26.606
_diffrn_reflns_theta_min 1.919
_exptl_absorpt_coefficient_mu 5.984
_exptl_absorpt_correction_T_max 0.7454
_exptl_absorpt_correction_T_min 0.5607
_exptl_absorpt_correction_type multi-scan
_exptl_absorpt_process_details
;
(<i>AXScale</i>; Bruker, 2010)
;
_exptl_crystal_colour brown
_exptl_crystal_density_diffrn 1.968
_exptl_crystal_density_method 'not measured'
_exptl_crystal_description fragment
_exptl_crystal_F_000 392
_exptl_crystal_size_max 0.100
_exptl_crystal_size_mid 0.070
_exptl_crystal_size_min 0.060
_refine_diff_density_max 0.674
_refine_diff_density_min -1.056
_refine_ls_extinction_method none
_refine_ls_goodness_of_fit_ref 1.037
_refine_ls_hydrogen_treatment constr
_refine_ls_matrix_type full
_refine_ls_number_parameters 183
_refine_ls_number_reflns 2714
_refine_ls_number_restraints 0
_refine_ls_restrained_S_all 1.037
_refine_ls_R_factor_all 0.0533
_refine_ls_R_factor_gt 0.0427
_refine_ls_shift/su_max 0.001
_refine_ls_shift/su_mean 0.000
_refine_ls_structure_factor_coef Fsqd
_refine_ls_weighting_details 'w=1/[\s^2^(Fo^2^)+(0.1053P)^2^] where P=(Fo^2^+2Fc^2^)/3'
_refine_ls_weighting_scheme calc
_refine_ls_wR_factor_gt 0.1376
_refine_ls_wR_factor_ref 0.1481
_reflns_number_gt 2180
_reflns_number_total 2714
_reflns_threshold_expression 'I > 2\s(I)'
_cod_data_source_file hb7514sup1.cif
_cod_data_source_block I
_cod_database_code 2241291
_shelx_space_group_comment
;
The symmetry employed for this shelxl refinement is uniquely defined
by the following loop, which should always be used as a source of
symmetry information in preference to the above space-group names.
They are only intended as comments.
;
_shelx_estimated_absorpt_t_min 0.586
_shelx_estimated_absorpt_t_max 0.715

loop_
_space_group_symop_operation_xyz
'x, y, z'
'-x, -y, -z'

loop_
_atom_site_type_symbol
_atom_site_label
_atom_site_fract_x
_atom_site_fract_y
_atom_site_fract_z
_atom_site_U_iso_or_equiv
_atom_site_adp_type
_atom_site_calc_flag
_atom_site_occupancy
Br Br1 0.28348(7) 0.59976(6) 1.11818(5) 0.0442(2) Uani d 1
Br Br2 0.25434(6) 1.33646(5) 0.34039(4) 0.0308(2) Uani d 1
O O1 -0.0292(5) 0.7668(4) 1.0260(3) 0.0365(8) Uani d 1
O O2 0.5998(4) 0.9672(4) 0.8081(3) 0.0282(7) Uani d 1
O O3 0.2720(4) 0.8360(3) 0.5689(3) 0.0246(6) Uani d 1
O O4 0.2214(4) 1.4265(3) 0.6021(3) 0.0272(7) Uani d 1
C C1 0.2910(6) 0.7438(5) 0.9966(4) 0.0258(9) Uani d 1
C C2 0.1101(6) 0.8048(5) 0.9676(4) 0.0239(9) Uani d 1
C C3 0.1079(6) 0.9086(5) 0.8659(4) 0.0240(9) Uani d 1
H H3A -0.0054 0.9476 0.8449 0.029 Uiso calc 1
C C4 0.2593(6) 0.9515(4) 0.8004(4) 0.0189(8) Uani d 1
C C5 0.4475(6) 0.9059(5) 0.8446(4) 0.0223(9) Uani d 1
C C6 0.4464(6) 0.7913(5) 0.9381(4) 0.0243(9) Uani d 1
H H6A 0.5583 0.7501 0.9572 0.029 Uiso calc 1
C C7 0.2536(5) 1.0448(5) 0.6908(4) 0.0215(9) Uani d 1
C C8 0.2612(5) 0.9822(4) 0.5715(4) 0.0196(8) Uani d 1
C C9 0.2575(5) 1.0693(4) 0.4676(4) 0.0196(8) Uani d 1
H H9A 0.2624 1.0282 0.3864 0.024 Uiso calc 1
C C10 0.2465(5) 1.2161(5) 0.4825(4) 0.0200(8) Uani d 1
C C11 0.2352(5) 1.2807(4) 0.5986(4) 0.0193(8) Uani d 1
C C12 0.2373(5) 1.1929(5) 0.7029(4) 0.0207(8) Uani d 1
H H12A 0.2275 1.2340 0.7833 0.025 Uiso calc 1
C C13 0.2659(6) 0.7645(5) 0.4477(4) 0.0241(9) Uani d 1
H H13A 0.2659 0.6590 0.4580 0.036 Uiso calc 1
H H13B 0.3801 0.8112 0.4087 0.036 Uiso calc 1
H H13C 0.1476 0.7745 0.3938 0.036 Uiso calc 1
C C14 0.2129(7) 1.4946(5) 0.7220(5) 0.0305(10) Uani d 1
H H14A 0.1988 1.5974 0.7109 0.046 Uiso calc 1
H H14B 0.3327 1.4938 0.7781 0.046 Uiso calc 1
H H14C 0.1013 1.4394 0.7590 0.046 Uiso calc 1

loop_
_atom_site_aniso_label
_atom_site_aniso_U_11
_atom_site_aniso_U_22
_atom_site_aniso_U_33
_atom_site_aniso_U_12
_atom_site_aniso_U_13
_atom_site_aniso_U_23
Br1 0.0440(3) 0.0453(4) 0.0449(4) 0.0096(2) 0.0080(2) 0.0305(3)
Br2 0.0436(3) 0.0247(3) 0.0258(3) 0.0094(2) 0.0065(2) 0.01177(19)
O1 0.0362(17) 0.037(2) 0.041(2) 0.0078(14) 0.0193(15) 0.0106(15)
O2 0.0248(14) 0.0329(18) 0.0288(18) 0.0059(12) 0.0101(12) 0.0073(13)
O3 0.0345(16) 0.0171(15) 0.0247(17) 0.0089(12) 0.0075(12) 0.0024(12)
O4 0.0369(16) 0.0190(16) 0.0287(18) 0.0109(12) 0.0071(13) 0.0038(13)
C1 0.031(2) 0.020(2) 0.025(2) 0.0029(17) 0.0031(17) 0.0069(18)
C2 0.027(2) 0.023(2) 0.022(2) 0.0014(16) 0.0082(16) 0.0036(17)
C3 0.0241(19) 0.019(2) 0.029(3) 0.0056(16) 0.0047(17) 0.0031(17)
C4 0.0259(19) 0.016(2) 0.016(2) 0.0052(15) 0.0046(15) 0.0002(15)
C5 0.026(2) 0.021(2) 0.020(2) 0.0059(16) 0.0037(16) -0.0010(16)
C6 0.028(2) 0.026(2) 0.019(2) 0.0078(17) 0.0007(16) 0.0027(17)
C7 0.0158(17) 0.019(2) 0.030(2) 0.0029(14) 0.0052(15) 0.0037(17)
C8 0.0177(17) 0.015(2) 0.026(2) 0.0034(14) 0.0042(15) 0.0040(16)
C9 0.0176(17) 0.019(2) 0.023(2) 0.0038(14) 0.0047(15) 0.0035(16)
C10 0.0157(17) 0.025(2) 0.019(2) 0.0036(15) 0.0024(14) 0.0079(17)
C11 0.0169(17) 0.0135(19) 0.028(2) 0.0048(14) 0.0035(15) 0.0052(16)
C12 0.0210(18) 0.016(2) 0.025(2) 0.0017(14) 0.0068(15) 0.0011(16)
C13 0.026(2) 0.019(2) 0.027(2) 0.0031(16) 0.0047(16) -0.0037(17)
C14 0.035(2) 0.020(2) 0.039(3) 0.0101(18) 0.0077(19) -0.003(2)

loop_
_atom_type_symbol
_atom_type_description
_atom_type_scat_dispersion_real
_atom_type_scat_dispersion_imag
_atom_type_scat_source
C C 0.0033 0.0016 'International Tables Vol C Tables 4.2.6.8 and 6.1.1.4'
H H 0.0000 0.0000 'International Tables Vol C Tables 4.2.6.8 and 6.1.1.4'
O O 0.0106 0.0060 'International Tables Vol C Tables 4.2.6.8 and 6.1.1.4'
Br Br -0.2901 2.4595 'International Tables Vol C Tables 4.2.6.8 and 6.1.1.4'

loop_
_geom_angle_atom_site_label_1
_geom_angle_atom_site_label_2
_geom_angle_atom_site_label_3
_geom_angle
C8 O3 C13 117.3(3)
C11 O4 C14 117.8(3)
C6 C1 C2 121.0(4)
C6 C1 Br1 122.8(4)
C2 C1 Br1 116.2(3)
O1 C2 C3 122.1(4)
O1 C2 C1 121.0(4)
C3 C2 C1 116.8(4)
C4 C3 C2 123.1(4)
C4 C3 H3A 118.5
C2 C3 H3A 118.5
C3 C4 C7 123.8(4)
C3 C4 C5 118.4(4)
C7 C4 C5 117.8(3)
O2 C5 C6 120.5(4)
O2 C5 C4 121.1(4)
C6 C5 C4 118.3(4)
C1 C6 C5 121.2(4)
C1 C6 H6A 119.4
C5 C6 H6A 119.4
C12 C7 C8 119.8(4)
C12 C7 C4 121.3(4)
C8 C7 C4 118.9(3)
O3 C8 C9 125.2(4)
O3 C8 C7 115.4(4)
C9 C8 C7 119.4(4)
C10 C9 C8 119.7(4)
C10 C9 H9A 120.2
C8 C9 H9A 120.2
C9 C10 C11 122.4(4)
C9 C10 Br2 119.1(3)
C11 C10 Br2 118.5(3)
O4 C11 C10 117.4(4)
O4 C11 C12 124.6(4)
C10 C11 C12 118.0(4)
C11 C12 C7 120.7(4)
C11 C12 H12A 119.7
C7 C12 H12A 119.7
O3 C13 H13A 109.5
O3 C13 H13B 109.5
H13A C13 H13B 109.5
O3 C13 H13C 109.5
H13A C13 H13C 109.5
H13B C13 H13C 109.5
O4 C14 H14A 109.5
O4 C14 H14B 109.5
H14A C14 H14B 109.5
O4 C14 H14C 109.5
H14A C14 H14C 109.5
H14B C14 H14C 109.5

loop_
_geom_bond_atom_site_label_1
_geom_bond_atom_site_label_2
_geom_bond_distance
Br1 C1 1.872(5)
Br2 C10 1.897(4)
O1 C2 1.227(5)
O2 C5 1.224(5)
O3 C8 1.365(5)
O3 C13 1.437(5)
O4 C11 1.367(5)
O4 C14 1.433(6)
C1 C6 1.334(6)
C1 C2 1.504(6)
C2 C3 1.462(6)
C3 C4 1.349(6)
C3 H3A 0.9500
C4 C7 1.468(6)
C4 C5 1.504(6)
C5 C6 1.467(6)
C6 H6A 0.9500
C7 C12 1.398(6)
C7 C8 1.404(6)
C8 C9 1.384(6)
C9 C10 1.378(6)
C9 H9A 0.9500
C10 C11 1.388(6)
C11 C12 1.390(6)
C12 H12A 0.9500
C13 H13A 0.9800
C13 H13B 0.9800
C13 H13C 0.9800
C14 H14A 0.9800
C14 H14B 0.9800
C14 H14C 0.9800

loop_
_geom_hbond_atom_site_label_D
_geom_hbond_atom_site_label_H
_geom_hbond_atom_site_label_A
_geom_hbond_site_symmetry_A
_geom_hbond_distance_DH
_geom_hbond_distance_HA
_geom_hbond_distance_DA
_geom_hbond_angle_DHA
C9 H9A O2 2_676 0.95 2.40 3.270(5) 151
C12 H12A O1 2_577 0.95 2.62 3.461(5) 148
C13 H13A O4 1_545 0.98 2.65 3.525(5) 149
C13 H13B Cg2 2_676 0.98 2.57 3.443(5) 148
C14 H14A Cg1 1_565 0.98 3.00 3.695(5) 129

_cod_database_fobs_code 2241291
